data_7040202
loop_
_publ_author_name
'Zurita, Daniel A.'
'Flores-Alamo, Marcos'
'Garc\'ia, Juventino J'

_publ_section_title
;
 Catalytic transfer hydrogenation of azobenzene by low-valent nickel
 complexes: a route to 1,2-disubstituted benzimidazoles and
 2,4,5-trisubstituted imidazolines.
;
_journal_issue 25
_journal_name_full 'Dalton transactions (Cambridge, England : 2003)'
_journal_page_first 10389
_journal_page_last 10401
_journal_paper_doi 10.1039/c6dt01674j
_journal_volume 45
_journal_year 2016
_chemical_formula_moiety 'C26 H42 N2 Ni P2'
_chemical_formula_sum 'C26 H42 N2 Ni P2'
_chemical_formula_weight 503.26
_chemical_name_systematic
;
 ?
;
_space_group_IT_number 14
_symmetry_cell_setting monoclinic
_symmetry_Int_Tables_number 14
_symmetry_space_group_name_Hall '-P 2ybc'
_symmetry_space_group_name_H-M 'P 1 21/c 1'
_atom_sites_solution_hydrogens geom
_audit_conform_dict_location ftp://ftp.iucr.org/pub/cif_core.dic
_audit_conform_dict_name cif_core.dic
_audit_conform_dict_version 2.4.3
_audit_creation_date 2016-04-13T19:39:40-00:00
_audit_creation_method 'WinGX routine CIF_UPDATE'
_audit_update_record
;
2016-04-19 deposited with the CCDC.
2016-05-16 downloaded from the CCDC.
;
_cell_angle_alpha 90
_cell_angle_beta 94.422(2)
_cell_angle_gamma 90
_cell_formula_units_Z 4
_cell_length_a 11.1202(3)
_cell_length_b 15.6332(3)
_cell_length_c 16.5211(3)
_cell_measurement_reflns_used 11550
_cell_measurement_temperature 130(2)
_cell_measurement_theta_max 29.5541
_cell_measurement_theta_min 3.3688
_cell_volume 2863.55(11)
_computing_cell_refinement
;
        CrysAlisPro, Agilent Technologies,
        Version 1.171.36.32 (release 02-08-2013 CrysAlis171 .NET)
        (compiled Aug  2 2013,16:46:58)
;
_computing_data_collection
;
        CrysAlisPro, Agilent Technologies,
        Version 1.171.36.32 (release 02-08-2013 CrysAlis171 .NET)
        (compiled Aug  2 2013,16:46:58)
;
_computing_data_reduction
;
        CrysAlisPro, Agilent Technologies,
        Version 1.171.36.32 (release 02-08-2013 CrysAlis171 .NET)
        (compiled Aug  2 2013,16:46:58)
;
_computing_molecular_graphics
;
          'Ortep-3 for Windows (Farrugia, 1997)'
      L. J. Farrugia, J. Appl. Crystallogr., 1997, 30, 565.
;
_computing_publication_material
;    
        'WinGX publication routines (Farrugia, 1999)'                 
    L. J. Farrugia, J. Appl. Crystallogr., 1999, 32, 837-838.
;
_computing_structure_refinement 'SHELXL-2014 (Sheldrick, 2008)'
_computing_structure_solution
;
      'SHELXS-2014 (Sheldrick, 2008)'
      G. M. Sheldrick, Acta Crystallogr., Sect. A: 
      Found. Crystallogr., 2008, 64, 112-122.
;
_diffrn_ambient_temperature 130(2)
_diffrn_detector_area_resol_mean 10.4685
_diffrn_measured_fraction_theta_full 0.998
_diffrn_measured_fraction_theta_max 0.885
_diffrn_measurement_device_type 'Xcalibur, Atlas, Gemini'
_diffrn_measurement_method '\w scans'
_diffrn_orient_matrix_UB_11 0.0527327
_diffrn_orient_matrix_UB_12 -0.0246274
_diffrn_orient_matrix_UB_13 -0.0042094
_diffrn_orient_matrix_UB_21 0.0329619
_diffrn_orient_matrix_UB_22 0.0380028
_diffrn_orient_matrix_UB_23 -0.0061743
_diffrn_orient_matrix_UB_31 0.0150849
_diffrn_orient_matrix_UB_32 0.0030501
_diffrn_orient_matrix_UB_33 0.0423838
_diffrn_radiation_monochromator graphite
_diffrn_radiation_type MoK\a
_diffrn_radiation_wavelength 0.71073
_diffrn_reflns_av_R_equivalents 0.0231
_diffrn_reflns_av_unetI/netI 0.029
_diffrn_reflns_Laue_measured_fraction_full 0.998
_diffrn_reflns_Laue_measured_fraction_max 0.885
_diffrn_reflns_limit_h_max 15
_diffrn_reflns_limit_h_min -14
_diffrn_reflns_limit_k_max 21
_diffrn_reflns_limit_k_min -20
_diffrn_reflns_limit_l_max 19
_diffrn_reflns_limit_l_min -22
_diffrn_reflns_number 24891
_diffrn_reflns_point_group_measured_fraction_full 0.998
_diffrn_reflns_point_group_measured_fraction_max 0.885
_diffrn_reflns_theta_full 26
_diffrn_reflns_theta_max 29.554
_diffrn_reflns_theta_min 3.369
_exptl_absorpt_coefficient_mu 0.804
_exptl_absorpt_correction_T_max 0.888
_exptl_absorpt_correction_T_min 0.802
_exptl_absorpt_correction_type analytical
_exptl_absorpt_process_details
;
        CrysAlisPro, Agilent Technologies,
        Version 1.171.36.32 (release 02-08-2013 CrysAlis171 .NET)
        (compiled Aug  2 2013,16:46:58)
Analytical numeric absorption correction using a multifaceted crystal
                        model based on expressions derived by R.C. Clark & J.S.
        (Clark, R. C. & Reid, J. S. (1995). Acta Cryst. A51, 887-897)
;
_exptl_crystal_colour 'dark red'
_exptl_crystal_density_diffrn 1.167
_exptl_crystal_description block
_exptl_crystal_F_000 1080
_exptl_crystal_size_max 0.4007
_exptl_crystal_size_mid 0.2202
_exptl_crystal_size_min 0.1816
_platon_squeeze_details
;
;
_refine_diff_density_max 0.611
_refine_diff_density_min -0.269
_refine_diff_density_rms 0.064
_refine_ls_extinction_method none
_refine_ls_goodness_of_fit_ref 1.073
_refine_ls_hydrogen_treatment constr
_refine_ls_matrix_type full
_refine_ls_number_parameters 288
_refine_ls_number_reflns 7095
_refine_ls_number_restraints 0
_refine_ls_restrained_S_all 1.073
_refine_ls_R_factor_all 0.0369
_refine_ls_R_factor_gt 0.0316
_refine_ls_shift/su_max 0.001
_refine_ls_shift/su_mean 0
_refine_ls_structure_factor_coef Fsqd
_refine_ls_weighting_details 'w=1/[\s^2^(Fo^2^)+(0.0523P)^2^+1.1401P] where P=(Fo^2^+2Fc^2^)/3'
_refine_ls_weighting_scheme calc
_refine_ls_wR_factor_gt 0.0916
_refine_ls_wR_factor_ref 0.0948
_reflns_Friedel_coverage 0
_reflns_number_gt 6279
_reflns_number_total 7095
_reflns_threshold_expression 'I > 2\s(I)'
_cod_data_source_file c6dt01674j2.cif
_cod_data_source_block I-dz2
_cod_original_sg_symbol_H-M 'P 21/c'
_cod_database_code 7040202

loop_
_symmetry_equiv_pos_as_xyz
'x, y, z'
'-x, y+1/2, -z+1/2'
'-x, -y, -z'
'x, -y-1/2, z-1/2'

loop_
_atom_site_label
_atom_site_type_symbol
_atom_site_fract_x
_atom_site_fract_y
_atom_site_fract_z
_atom_site_U_iso_or_equiv
_atom_site_adp_type
_atom_site_occupancy
_atom_site_site_symmetry_order
_atom_site_calc_flag
_atom_site_refinement_flags_posn
_atom_site_refinement_flags_adp
C1 C 0.72252(14) 0.23280(11) 0.32418(9) 0.0217(3) Uani 1 1 d . .
C2 C 0.82979(15) 0.27002(12) 0.35649(10) 0.0255(3) Uani 1 1 d . .
H2 H 0.8321 0.3297 0.3675 0.031 Uiso 1 1 calc R U
C3 C 0.93292(16) 0.22144(13) 0.37278(11) 0.0323(4) Uani 1 1 d . .
H3 H 1.0052 0.248 0.3945 0.039 Uiso 1 1 calc R U
C4 C 0.93125(17) 0.13440(13) 0.35764(12) 0.0365(4) Uani 1 1 d . .
H4 H 1.0022 0.1012 0.3682 0.044 Uiso 1 1 calc R U
C5 C 0.82460(17) 0.09614(12) 0.32682(11) 0.0335(4) Uani 1 1 d . .
H5 H 0.8229 0.0363 0.3167 0.04 Uiso 1 1 calc R U
C6 C 0.72018(16) 0.14433(11) 0.31056(10) 0.0266(3) Uani 1 1 d . .
H6 H 0.6475 0.1173 0.2903 0.032 Uiso 1 1 calc R U
C7 C 0.41412(14) 0.29640(10) 0.29203(9) 0.0224(3) Uani 1 1 d . .
C8 C 0.41404(16) 0.37924(12) 0.32390(10) 0.0282(4) Uani 1 1 d . .
H8 H 0.4881 0.4062 0.3412 0.034 Uiso 1 1 calc R U
C9 C 0.30598(19) 0.42211(14) 0.33031(12) 0.0394(5) Uani 1 1 d . .
H9 H 0.3069 0.4787 0.3514 0.047 Uiso 1 1 calc R U
C10 C 0.19653(18) 0.38349(16) 0.30636(12) 0.0439(5) Uani 1 1 d . .
H10 H 0.123 0.4135 0.3108 0.053 Uiso 1 1 calc R U
C11 C 0.19545(17) 0.30124(14) 0.27613(12) 0.0377(5) Uani 1 1 d . .
H11 H 0.1209 0.2742 0.2601 0.045 Uiso 1 1 calc R U
C12 C 0.30298(15) 0.25797(12) 0.26912(10) 0.0285(4) Uani 1 1 d . .
H12 H 0.3012 0.2013 0.2484 0.034 Uiso 1 1 calc R U
C13 C 0.56820(15) 0.33736(13) 0.00072(9) 0.0290(4) Uani 1 1 d . .
H13A H 0.5627 0.3058 -0.0514 0.035 Uiso 1 1 calc R U
H13B H 0.5239 0.3919 -0.0081 0.035 Uiso 1 1 calc R U
C14 C 0.70070(16) 0.35683(13) 0.02556(10) 0.0306(4) Uani 1 1 d . .
H14A H 0.723 0.4116 0.0005 0.037 Uiso 1 1 calc R U
H14B H 0.7515 0.3113 0.0044 0.037 Uiso 1 1 calc R U
C15 C 0.89134(15) 0.32881(12) 0.15203(11) 0.0296(4) Uani 1 1 d . .
H15 H 0.9175 0.3388 0.2105 0.036 Uiso 1 1 calc R U
C16 C 0.90219(18) 0.23280(14) 0.13717(13) 0.0397(4) Uani 1 1 d . .
H16A H 0.986 0.2148 0.1497 0.06 Uiso 1 1 calc R U
H16B H 0.8778 0.2202 0.0802 0.06 Uiso 1 1 calc R U
H16C H 0.8498 0.2018 0.1721 0.06 Uiso 1 1 calc R U
C17 C 0.97763(18) 0.37932(16) 0.10255(13) 0.0433(5) Uani 1 1 d . .
H17A H 0.9717 0.4403 0.1152 0.065 Uiso 1 1 calc R U
H17B H 0.9561 0.3703 0.0445 0.065 Uiso 1 1 calc R U
H17C H 1.0604 0.3597 0.1162 0.065 Uiso 1 1 calc R U
C18 C 0.73729(16) 0.47987(11) 0.16058(11) 0.0292(4) Uani 1 1 d . .
H18 H 0.785 0.5097 0.1201 0.035 Uiso 1 1 calc R U
C19 C 0.60931(17) 0.51554(12) 0.15388(13) 0.0365(4) Uani 1 1 d . .
H19A H 0.5621 0.4875 0.194 0.055 Uiso 1 1 calc R U
H19B H 0.5717 0.5047 0.0992 0.055 Uiso 1 1 calc R U
H19C H 0.6119 0.5773 0.1641 0.055 Uiso 1 1 calc R U
C20 C 0.7976(2) 0.49546(13) 0.24528(12) 0.0401(5) Uani 1 1 d . .
H20A H 0.7992 0.557 0.2567 0.06 Uiso 1 1 calc R U
H20B H 0.8802 0.4733 0.2482 0.06 Uiso 1 1 calc R U
H20C H 0.752 0.4661 0.2855 0.06 Uiso 1 1 calc R U
C21 C 0.49260(18) 0.16240(12) 0.04048(11) 0.0350(4) Uani 1 1 d . .
H21 H 0.4463 0.1607 -0.0138 0.042 Uiso 1 1 calc R U
C22 C 0.6212(2) 0.13183(14) 0.03057(15) 0.0470(5) Uani 1 1 d . .
H22A H 0.6581 0.1683 -0.0089 0.07 Uiso 1 1 calc R U
H22B H 0.6192 0.0725 0.0113 0.07 Uiso 1 1 calc R U
H22C H 0.6686 0.1351 0.083 0.07 Uiso 1 1 calc R U
C23 C 0.4291(2) 0.10562(13) 0.09823(15) 0.0495(6) Uani 1 1 d . .
H23A H 0.4697 0.1102 0.1529 0.074 Uiso 1 1 calc R U
H23B H 0.4317 0.0461 0.0797 0.074 Uiso 1 1 calc R U
H23C H 0.3449 0.1239 0.0994 0.074 Uiso 1 1 calc R U
C24 C 0.33560(14) 0.30771(11) 0.06454(9) 0.0235(3) Uani 1 1 d . .
H24 H 0.2904 0.2724 0.1025 0.028 Uiso 1 1 calc R U
C27 C 0.27513(17) 0.29332(13) -0.02088(11) 0.0341(4) Uani 1 1 d . .
H27A H 0.1908 0.3119 -0.0225 0.051 Uiso 1 1 calc R U
H27B H 0.2783 0.2324 -0.0345 0.051 Uiso 1 1 calc R U
H27C H 0.3176 0.3265 -0.0602 0.051 Uiso 1 1 calc R U
C28 C 0.32385(16) 0.40070(12) 0.09076(11) 0.0303(4) Uani 1 1 d . .
H28A H 0.3597 0.4076 0.1465 0.045 Uiso 1 1 calc R U
H28B H 0.2384 0.4165 0.0883 0.045 Uiso 1 1 calc R U
H28C H 0.366 0.4377 0.0543 0.045 Uiso 1 1 calc R U
Ni1 Ni 0.59427(2) 0.29429(2) 0.19372(2) 0.01663(7) Uani 1 1 d . .
P1 P 0.73244(4) 0.36422(3) 0.13676(2) 0.02180(10) Uani 1 1 d . .
P2 P 0.49496(4) 0.27340(3) 0.07762(2) 0.02036(9) Uani 1 1 d . .
N1 N 0.62286(12) 0.28932(8) 0.30941(8) 0.0200(3) Uani 1 1 d . .
N2 N 0.51801(12) 0.24549(9) 0.28294(8) 0.0210(3) Uani 1 1 d . .

loop_
_atom_site_aniso_label
_atom_site_aniso_U_11
_atom_site_aniso_U_22
_atom_site_aniso_U_33
_atom_site_aniso_U_23
_atom_site_aniso_U_13
_atom_site_aniso_U_12
C1 0.0232(7) 0.0297(8) 0.0124(6) 0.0043(6) 0.0017(5) 0.0014(6)
C2 0.0239(8) 0.0327(8) 0.0194(7) 0.0026(7) -0.0008(6) -0.0006(7)
C3 0.0226(8) 0.0463(11) 0.0276(8) 0.0070(8) -0.0013(7) 0.0005(8)
C4 0.0277(9) 0.0458(11) 0.0362(10) 0.0111(8) 0.0039(7) 0.0131(8)
C5 0.0382(10) 0.0305(9) 0.0322(9) 0.0051(7) 0.0060(8) 0.0084(8)
C6 0.0286(8) 0.0299(8) 0.0213(7) 0.0037(6) 0.0024(6) 0.0006(7)
C7 0.0240(8) 0.0314(8) 0.0119(6) 0.0066(6) 0.0017(5) 0.0004(6)
C8 0.0289(8) 0.0364(9) 0.0191(7) 0.0002(7) 0.0007(6) 0.0037(7)
C9 0.0415(11) 0.0467(11) 0.0299(9) -0.0044(8) 0.0019(8) 0.0149(9)
C10 0.0314(10) 0.0675(14) 0.0330(10) 0.0047(10) 0.0042(8) 0.0186(10)
C11 0.0228(8) 0.0636(14) 0.0265(9) 0.0108(9) 0.0016(7) -0.0008(8)
C12 0.0259(8) 0.0385(9) 0.0211(7) 0.0093(7) 0.0013(6) -0.0039(7)
C13 0.0254(8) 0.0470(10) 0.0146(7) 0.0040(7) 0.0023(6) 0.0001(7)
C14 0.0324(9) 0.0432(10) 0.0163(7) 0.0042(7) 0.0026(6) -0.0046(8)
C15 0.0238(8) 0.0397(10) 0.0254(8) 0.0013(7) 0.0032(6) -0.0007(7)
C16 0.0332(10) 0.0452(11) 0.0409(11) -0.0034(9) 0.0046(8) 0.0087(9)
C17 0.0282(9) 0.0615(14) 0.0412(11) 0.0047(10) 0.0093(8) -0.0086(9)
C18 0.0320(9) 0.0252(8) 0.0298(8) 0.0050(7) -0.0023(7) -0.0076(7)
C19 0.0374(10) 0.0258(9) 0.0450(11) 0.0051(8) -0.0058(8) 0.0001(8)
C20 0.0466(11) 0.0315(9) 0.0395(10) -0.0069(8) -0.0137(9) -0.0005(9)
C21 0.0446(11) 0.0314(9) 0.0271(8) -0.0119(7) -0.0100(8) 0.0039(8)
C22 0.0540(13) 0.0397(11) 0.0466(12) -0.0128(10) -0.0006(10) 0.0120(10)
C23 0.0652(15) 0.0283(10) 0.0539(13) -0.0066(9) -0.0030(11) -0.0108(10)
C24 0.0200(7) 0.0327(8) 0.0174(7) 0.0020(6) -0.0005(6) -0.0034(6)
C27 0.0289(9) 0.0478(11) 0.0241(8) -0.0017(8) -0.0083(7) -0.0011(8)
C28 0.0237(8) 0.0357(9) 0.0312(9) -0.0014(7) -0.0001(7) 0.0036(7)
Ni1 0.01917(11) 0.01953(11) 0.01095(10) 0.00092(7) -0.00038(7) -0.00112(7)
P1 0.0236(2) 0.0259(2) 0.01583(18) 0.00230(15) 0.00108(14) -0.00402(16)
P2 0.02141(19) 0.0267(2) 0.01259(17) -0.00102(15) -0.00132(14) 0.00031(16)
N1 0.0210(6) 0.0263(6) 0.0126(5) 0.0015(5) -0.0005(5) -0.0014(5)
N2 0.0209(6) 0.0257(6) 0.0163(6) 0.0045(5) 0.0002(5) -0.0017(5)

loop_
_atom_type_symbol
_atom_type_description
_atom_type_scat_dispersion_real
_atom_type_scat_dispersion_imag
_atom_type_scat_source
C C 0.0033 0.0016 'International Tables Vol C Tables 4.2.6.8 and 6.1.1.4'
H H 0 0 'International Tables Vol C Tables 4.2.6.8 and 6.1.1.4'
Ni Ni 0.3393 1.1124 'International Tables Vol C Tables 4.2.6.8 and 6.1.1.4'
P P 0.1023 0.0942 'International Tables Vol C Tables 4.2.6.8 and 6.1.1.4'
N N 0.0061 0.0033 'International Tables Vol C Tables 4.2.6.8 and 6.1.1.4'

loop_
_exptl_crystal_face_index_h
_exptl_crystal_face_index_k
_exptl_crystal_face_index_l
_exptl_crystal_face_perp_dist
16 -1 -2 0.1101
-16 1 2 0.1101
-3 2 23 0.1552
-1 -2 -23 0.2365
12 -2 -16 0.1583
14 0 10 0.1225
-13 0 -11 0.1605
-1 -22 2 0.0908
1 22 -2 0.0908
3 11 19 0.1066
-2 -18 -13 0.1442
8 -19 -2 0.0954
-8 19 2 0.0954
-3 13 18 0.1028
12 6 -16 0.1563
-6 -20 -1 0.0984

loop_
_geom_angle_atom_site_label_1
_geom_angle_atom_site_label_2
_geom_angle_atom_site_label_3
_geom_angle
C2 C1 C6 118.54(15)
C2 C1 N1 115.97(15)
C6 C1 N1 125.48(15)
C3 C2 C1 121.09(17)
C3 C2 H2 119.5
C1 C2 H2 119.5
C4 C3 C2 120.33(17)
C4 C3 H3 119.8
C2 C3 H3 119.8
C3 C4 C5 119.27(17)
C3 C4 H4 120.4
C5 C4 H4 120.4
C4 C5 C6 120.88(18)
C4 C5 H5 119.6
C6 C5 H5 119.6
C5 C6 C1 119.87(16)
C5 C6 H6 120.1
C1 C6 H6 120.1
C8 C7 C12 118.25(16)
C8 C7 N2 125.66(15)
C12 C7 N2 116.06(15)
C9 C8 C7 120.14(17)
C9 C8 H8 119.9
C7 C8 H8 119.9
C8 C9 C10 120.9(2)
C8 C9 H9 119.6
C10 C9 H9 119.6
C11 C10 C9 119.45(18)
C11 C10 H10 120.3
C9 C10 H10 120.3
C10 C11 C12 120.12(19)
C10 C11 H11 119.9
C12 C11 H11 119.9
C11 C12 C7 121.13(18)
C11 C12 H12 119.4
C7 C12 H12 119.4
C14 C13 P2 112.86(11)
C14 C13 H13A 109
P2 C13 H13A 109
C14 C13 H13B 109
P2 C13 H13B 109
H13A C13 H13B 107.8
C13 C14 P1 112.68(11)
C13 C14 H14A 109.1
P1 C14 H14A 109.1
C13 C14 H14B 109.1
P1 C14 H14B 109.1
H14A C14 H14B 107.8
C16 C15 C17 111.18(16)
C16 C15 P1 111.02(13)
C17 C15 P1 113.90(14)
C16 C15 H15 106.8
C17 C15 H15 106.8
P1 C15 H15 106.8
C15 C16 H16A 109.5
C15 C16 H16B 109.5
H16A C16 H16B 109.5
C15 C16 H16C 109.5
H16A C16 H16C 109.5
H16B C16 H16C 109.5
C15 C17 H17A 109.5
C15 C17 H17B 109.5
H17A C17 H17B 109.5
C15 C17 H17C 109.5
H17A C17 H17C 109.5
H17B C17 H17C 109.5
C20 C18 C19 110.49(16)
C20 C18 P1 110.80(12)
C19 C18 P1 109.29(12)
C20 C18 H18 108.7
C19 C18 H18 108.7
P1 C18 H18 108.7
C18 C19 H19A 109.5
C18 C19 H19B 109.5
H19A C19 H19B 109.5
C18 C19 H19C 109.5
H19A C19 H19C 109.5
H19B C19 H19C 109.5
C18 C20 H20A 109.5
C18 C20 H20B 109.5
H20A C20 H20B 109.5
C18 C20 H20C 109.5
H20A C20 H20C 109.5
H20B C20 H20C 109.5
C23 C21 C22 111.67(18)
C23 C21 P2 109.73(14)
C22 C21 P2 109.95(14)
C23 C21 H21 108.5
C22 C21 H21 108.5
P2 C21 H21 108.5
C21 C22 H22A 109.5
C21 C22 H22B 109.5
H22A C22 H22B 109.5
C21 C22 H22C 109.5
H22A C22 H22C 109.5
H22B C22 H22C 109.5
C21 C23 H23A 109.5
C21 C23 H23B 109.5
H23A C23 H23B 109.5
C21 C23 H23C 109.5
H23A C23 H23C 109.5
H23B C23 H23C 109.5
C28 C24 C27 111.12(14)
C28 C24 P2 110.23(11)
C27 C24 P2 114.44(12)
C28 C24 H24 106.9
C27 C24 H24 106.9
P2 C24 H24 106.9
C24 C27 H27A 109.5
C24 C27 H27B 109.5
H27A C27 H27B 109.5
C24 C27 H27C 109.5
H27A C27 H27C 109.5
H27B C27 H27C 109.5
C24 C28 H28A 109.5
C24 C28 H28B 109.5
H28A C28 H28B 109.5
C24 C28 H28C 109.5
H28A C28 H28C 109.5
H28B C28 H28C 109.5
N2 Ni1 N1 42.67(5)
N2 Ni1 P1 155.40(4)
N1 Ni1 P1 112.74(4)
N2 Ni1 P2 113.35(4)
N1 Ni1 P2 155.94(4)
P1 Ni1 P2 91.249(16)
C14 P1 C15 102.95(8)
C14 P1 C18 105.83(8)
C15 P1 C18 104.57(8)
C14 P1 Ni1 108.29(6)
C15 P1 Ni1 119.55(6)
C18 P1 Ni1 114.33(6)
C21 P2 C24 104.23(8)
C21 P2 C13 106.02(9)
C24 P2 C13 103.37(8)
C21 P2 Ni1 115.54(6)
C24 P2 Ni1 118.64(5)
C13 P2 Ni1 107.76(6)
N2 N1 C1 111.73(12)
N2 N1 Ni1 68.66(7)
C1 N1 Ni1 105.28(9)
N1 N2 C7 111.05(13)
N1 N2 Ni1 68.67(7)
C7 N2 Ni1 105.68(9)

loop_
_geom_bond_atom_site_label_1
_geom_bond_atom_site_label_2
_geom_bond_distance
C1 C2 1.396(2)
C1 C6 1.401(2)
C1 N1 1.424(2)
C2 C3 1.384(2)
C2 H2 0.95
C3 C4 1.383(3)
C3 H3 0.95
C4 C5 1.389(3)
C4 H4 0.95
C5 C6 1.393(2)
C5 H5 0.95
C6 H6 0.95
C7 C8 1.398(2)
C7 C12 1.400(2)
C7 N2 1.420(2)
C8 C9 1.387(3)
C8 H8 0.95
C9 C10 1.389(3)
C9 H9 0.95
C10 C11 1.379(3)
C10 H10 0.95
C11 C12 1.386(3)
C11 H11 0.95
C12 H12 0.95
C13 C14 1.529(2)
C13 P2 1.8539(17)
C13 H13A 0.99
C13 H13B 0.99
C14 P1 1.8474(17)
C14 H14A 0.99
C14 H14B 0.99
C15 C16 1.527(3)
C15 C17 1.528(3)
C15 P1 1.8502(18)
C15 H15 1
C16 H16A 0.98
C16 H16B 0.98
C16 H16C 0.98
C17 H17A 0.98
C17 H17B 0.98
C17 H17C 0.98
C18 C20 1.524(3)
C18 C19 1.525(3)
C18 P1 1.8502(18)
C18 H18 1
C19 H19A 0.98
C19 H19B 0.98
C19 H19C 0.98
C20 H20A 0.98
C20 H20B 0.98
C20 H20C 0.98
C21 C23 1.517(3)
C21 C22 1.528(3)
C21 P2 1.8401(18)
C21 H21 1
C22 H22A 0.98
C22 H22B 0.98
C22 H22C 0.98
C23 H23A 0.98
C23 H23B 0.98
C23 H23C 0.98
C24 C28 1.525(2)
C24 C27 1.532(2)
C24 P2 1.8482(17)
C24 H24 1
C27 H27A 0.98
C27 H27B 0.98
C27 H27C 0.98
C28 H28A 0.98
C28 H28B 0.98
C28 H28C 0.98
Ni1 N2 1.9148(12)
Ni1 N1 1.9149(13)
Ni1 P1 2.1598(4)
Ni1 P2 2.1629(4)
N1 N2 1.3933(18)

loop_
_geom_torsion_atom_site_label_1
_geom_torsion_atom_site_label_2
_geom_torsion_atom_site_label_3
_geom_torsion_atom_site_label_4
_geom_torsion
C6 C1 C2 C3 1.8(2)
N1 C1 C2 C3 -179.50(15)
C1 C2 C3 C4 -0.4(3)
C2 C3 C4 C5 -0.8(3)
C3 C4 C5 C6 0.5(3)
C4 C5 C6 C1 1.0(3)
C2 C1 C6 C5 -2.0(2)
N1 C1 C6 C5 179.36(15)
C12 C7 C8 C9 -1.6(2)
N2 C7 C8 C9 -179.39(16)
C7 C8 C9 C10 0.8(3)
C8 C9 C10 C11 0.3(3)
C9 C10 C11 C12 -0.6(3)
C10 C11 C12 C7 -0.2(3)
C8 C7 C12 C11 1.3(2)
N2 C7 C12 C11 179.32(15)
P2 C13 C14 P1 -29.88(18)
C13 C14 P1 C15 150.27(14)
C13 C14 P1 C18 -100.25(15)
C13 C14 P1 Ni1 22.76(15)
C16 C15 P1 C14 -71.39(14)
C17 C15 P1 C14 55.02(16)
C16 C15 P1 C18 178.19(13)
C17 C15 P1 C18 -55.40(16)
C16 C15 P1 Ni1 48.64(14)
C17 C15 P1 Ni1 175.05(12)
C20 C18 P1 C14 -163.67(14)
C19 C18 P1 C14 74.34(14)
C20 C18 P1 C15 -55.35(15)
C19 C18 P1 C15 -177.34(13)
C20 C18 P1 Ni1 77.24(14)
C19 C18 P1 Ni1 -44.75(14)
C23 C21 P2 C24 -68.91(16)
C22 C21 P2 C24 167.90(14)
C23 C21 P2 C13 -177.63(14)
C22 C21 P2 C13 59.17(16)
C23 C21 P2 Ni1 63.10(16)
C22 C21 P2 Ni1 -60.10(16)
C28 C24 P2 C21 -178.28(12)
C27 C24 P2 C21 -52.17(14)
C28 C24 P2 C13 -67.62(13)
C27 C24 P2 C13 58.49(14)
C28 C24 P2 Ni1 51.53(13)
C27 C24 P2 Ni1 177.64(10)
C14 C13 P2 C21 -100.32(15)
C14 C13 P2 C24 150.35(13)
C14 C13 P2 Ni1 23.95(15)
C2 C1 N1 N2 -175.59(13)
C6 C1 N1 N2 3.0(2)
C2 C1 N1 Ni1 111.69(13)
C6 C1 N1 Ni1 -69.68(16)
C1 N1 N2 C7 162.20(12)
Ni1 N1 N2 C7 -99.25(11)
C1 N1 N2 Ni1 -98.56(11)
C8 C7 N2 N1 -0.7(2)
C12 C7 N2 N1 -178.50(13)
C8 C7 N2 Ni1 -73.40(17)
C12 C7 N2 Ni1 108.76(13)

loop_
_platon_squeeze_void_nr
_platon_squeeze_void_average_x
_platon_squeeze_void_average_y
_platon_squeeze_void_average_z
_platon_squeeze_void_volume
_platon_squeeze_void_count_electrons
_platon_squeeze_void_content
1 0.000 0.000 0.000 158 15 ' '
2 0.000 0.500 0.500 158 15 ' '
